data_4033992
loop_
_publ_author_name
'Niu, Guang-Hao'
'Liu, Pin-Heng'
'Hung, Wei-Chun'
'Tseng, Ping-Yao'
'Chuang, Gary Jing'

_publ_section_title
;
 Formal Synthesis of (+-)-Pentalenolactone A Methyl Ester.
;
_journal_issue 16
_journal_name_full 'The Journal of organic chemistry'
_journal_page_first 10172
_journal_page_last 10182
_journal_paper_doi 10.1021/acs.joc.9b01349
_journal_volume 84
_journal_year 2019
_chemical_formula_moiety 'C21 H34 O4 Si'
_chemical_formula_sum 'C21 H34 O4 Si'
_chemical_formula_weight 378.57
_space_group_crystal_system triclinic
_space_group_IT_number 2
_space_group_name_Hall '-P 1'
_space_group_name_H-M_alt 'P -1'
_atom_sites_solution_hydrogens geom
_audit_creation_method SHELXL-2014/7
_cell_angle_alpha 67.8036(8)
_cell_angle_beta 70.5153(8)
_cell_angle_gamma 77.3415(10)
_cell_formula_units_Z 4
_cell_length_a 11.8826(2)
_cell_length_b 14.0278(2)
_cell_length_c 14.7882(3)
_cell_measurement_reflns_used 9960
_cell_measurement_temperature 103(2)
_cell_measurement_theta_max 28.3168
_cell_measurement_theta_min 2.5390
_cell_volume 2139.34(7)
_computing_cell_refinement 'SAINT V8.35A (Bruker AXS Inc., 2015)'
_computing_data_reduction 'SAINT V8.35A (Bruker AXS Inc., 2015)'
_computing_structure_refinement 'SHELXL-2014/7 (Sheldrick, 2014)'
_computing_structure_solution 'XS, VERSION 2013/1'
_diffrn_ambient_temperature 103(2)
_diffrn_measured_fraction_theta_full 1.000
_diffrn_measured_fraction_theta_max 0.996
_diffrn_measurement_device_type 'Bruker APEX-II CCD'
_diffrn_measurement_method '\f and \w scans'
_diffrn_radiation_type MoK\a
_diffrn_radiation_wavelength 0.71073
_diffrn_reflns_av_R_equivalents 0.0491
_diffrn_reflns_av_unetI/netI 0.0520
_diffrn_reflns_Laue_measured_fraction_full 1.000
_diffrn_reflns_Laue_measured_fraction_max 0.996
_diffrn_reflns_limit_h_max 15
_diffrn_reflns_limit_h_min -15
_diffrn_reflns_limit_k_max 18
_diffrn_reflns_limit_k_min -18
_diffrn_reflns_limit_l_max 18
_diffrn_reflns_limit_l_min -19
_diffrn_reflns_number 40282
_diffrn_reflns_point_group_measured_fraction_full 1.000
_diffrn_reflns_point_group_measured_fraction_max 0.996
_diffrn_reflns_theta_full 25.242
_diffrn_reflns_theta_max 28.323
_diffrn_reflns_theta_min 1.548
_exptl_absorpt_coefficient_mu 0.131
_exptl_absorpt_correction_T_max 0.7457
_exptl_absorpt_correction_T_min 0.7115
_exptl_absorpt_correction_type multi-scan
_exptl_absorpt_process_details 'SADABS V2014/4 (Bruker AXS Inc.)'
_exptl_crystal_colour colorless
_exptl_crystal_density_diffrn 1.175
_exptl_crystal_density_meas ?
_exptl_crystal_density_method 'not measured'
_exptl_crystal_description lump
_exptl_crystal_F_000 824
_exptl_crystal_size_max 0.2
_exptl_crystal_size_mid 0.2
_exptl_crystal_size_min 0.15
_refine_diff_density_max 0.391
_refine_diff_density_min -0.467
_refine_diff_density_rms 0.059
_refine_ls_extinction_method none
_refine_ls_goodness_of_fit_ref 1.079
_refine_ls_hydrogen_treatment constr
_refine_ls_matrix_type full
_refine_ls_number_parameters 469
_refine_ls_number_reflns 10616
_refine_ls_number_restraints 0
_refine_ls_restrained_S_all 1.079
_refine_ls_R_factor_all 0.0683
_refine_ls_R_factor_gt 0.0463
_refine_ls_shift/su_max 0.001
_refine_ls_shift/su_mean 0.000
_refine_ls_structure_factor_coef Fsqd
_refine_ls_weighting_details 'w=1/[\s^2^(Fo^2^)+(0.0548P)^2^+0.5211P] where P=(Fo^2^+2Fc^2^)/3'
_refine_ls_weighting_scheme calc
_refine_ls_wR_factor_gt 0.1125
_refine_ls_wR_factor_ref 0.1246
_reflns_Friedel_coverage 0.000
_reflns_number_gt 7838
_reflns_number_total 10616
_reflns_threshold_expression 'I > 2\s(I)'
_cod_data_source_file jo9b01349_si_002.cif
_cod_data_source_block 1
_cod_depositor_comments
;
The following automatic conversions were performed:

data item '_exptl_absorpt_correction_type' value 'Multi-Scan' was
changed to 'multi-scan' in accordance with the
/home/data/users/saulius/crontab/automatic-downloads/current/ACS/lib/dictionaries/cif_core.dic
dictionary named 'cif_core.dic' version 2.4.2 last updated on
2011-04-26.

data item '_exptl_crystal_density_meas' value 'not measured' was
changed to '?' -- the value is perceived as not measured.

Automatic conversion script
Id: cif_fix_values 6909 2019-04-08 15:41:33Z antanas 
;
_cod_database_code 4033992
_shelx_shelxl_version_number 2014/7
_shelx_space_group_comment
;
The symmetry employed for this shelxl refinement is uniquely defined
by the following loop, which should always be used as a source of
symmetry information in preference to the above space-group names.
They are only intended as comments.
;

loop_
_space_group_symop_operation_xyz
'x, y, z'
'-x, -y, -z'

loop_
_atom_site_label
_atom_site_type_symbol
_atom_site_fract_x
_atom_site_fract_y
_atom_site_fract_z
_atom_site_U_iso_or_equiv
_atom_site_adp_type
_atom_site_occupancy
_atom_site_site_symmetry_order
_atom_site_calc_flag
_atom_site_refinement_flags_posn
_atom_site_refinement_flags_adp
Si1 Si -0.34014(4) 1.31121(3) 0.44431(4) 0.01412(11) Uani 1 1 d . .
Si2 Si 0.82612(4) 0.82996(3) 0.14474(4) 0.01412(11) Uani 1 1 d . .
O1 O -0.19196(10) 1.28831(9) 0.41280(9) 0.0165(2) Uani 1 1 d . .
O2 O -0.06502(11) 1.33496(9) 0.55070(9) 0.0202(3) Uani 1 1 d . .
O3 O -0.08047(11) 1.47192(9) 0.41201(9) 0.0197(3) Uani 1 1 d . .
O4 O 0.28388(11) 1.35540(9) 0.11643(9) 0.0207(3) Uani 1 1 d . .
O5 O 0.96677(10) 0.77636(9) 0.12966(9) 0.0158(2) Uani 1 1 d . .
O6 O 1.04635(11) 0.67745(9) -0.05047(9) 0.0216(3) Uani 1 1 d . .
O7 O 0.95843(11) 0.56767(9) 0.10234(9) 0.0199(3) Uani 1 1 d . .
O8 O 1.32925(11) 0.44859(9) 0.28743(9) 0.0206(3) Uani 1 1 d . .
C1 C 0.23116(14) 1.29422(12) 0.19510(13) 0.0149(3) Uani 1 1 d . .
C2 C 0.28827(14) 1.21891(13) 0.27677(13) 0.0157(3) Uani 1 1 d . .
H2A H 0.3328 1.2564 0.2974 0.019 Uiso 1 1 calc R U
C3 C 0.18183(14) 1.17138(13) 0.36719(12) 0.0146(3) Uani 1 1 d . .
H3A H 0.2032 1.0968 0.4038 0.018 Uiso 1 1 calc R U
C4 C 0.10368(14) 1.27564(13) 0.22238(12) 0.0146(3) Uani 1 1 d . .
H4A H 0.0706 1.2792 0.1671 0.018 Uiso 1 1 calc R U
C5 C 0.07656(14) 1.18608(12) 0.32178(12) 0.0138(3) Uani 1 1 d . .
C6 C 0.01501(14) 1.29218(12) 0.31998(12) 0.0126(3) Uani 1 1 d . .
C7 C 0.06166(14) 1.33093(13) 0.38459(12) 0.0143(3) Uani 1 1 d . .
H7A H 0.1171 1.3847 0.3381 0.017 Uiso 1 1 calc R U
C8 C 0.13436(15) 1.23465(13) 0.43949(13) 0.0175(3) Uani 1 1 d . .
H8A H 0.2015 1.2545 0.4519 0.021 Uiso 1 1 calc R U
H8B H 0.0827 1.1946 0.5054 0.021 Uiso 1 1 calc R U
C9 C 0.01447(15) 1.09473(13) 0.33854(14) 0.0180(4) Uani 1 1 d . .
H9A H -0.0221 1.0625 0.4123 0.022 Uiso 1 1 calc R U
H9B H -0.0510 1.1200 0.3051 0.022 Uiso 1 1 calc R U
C10 C 0.09826(16) 1.01441(14) 0.29781(14) 0.0206(4) Uani 1 1 d . .
H10A H 0.1296 1.0321 0.2261 0.025 Uiso 1 1 calc R U
C11 C 0.13161(17) 0.92090(14) 0.35437(16) 0.0262(4) Uani 1 1 d . .
H11A H 0.1021 0.9005 0.4263 0.031 Uiso 1 1 calc R U
H11B H 0.1852 0.8739 0.3231 0.031 Uiso 1 1 calc R U
C12 C 0.37489(16) 1.13774(14) 0.23272(15) 0.0248(4) Uani 1 1 d . .
H12A H 0.4131 1.0880 0.2841 0.037 Uiso 1 1 calc R U
H12B H 0.3299 1.1012 0.2135 0.037 Uiso 1 1 calc R U
H12C H 0.4366 1.1725 0.1726 0.037 Uiso 1 1 calc R U
C13 C -0.03557(14) 1.37533(13) 0.45989(13) 0.0149(3) Uani 1 1 d . .
C14 C -0.16812(16) 1.52322(14) 0.47826(14) 0.0228(4) Uani 1 1 d . .
H14A H -0.1957 1.5923 0.4375 0.034 Uiso 1 1 calc R U
H14B H -0.2366 1.4825 0.5164 0.034 Uiso 1 1 calc R U
H14C H -0.1316 1.5297 0.5258 0.034 Uiso 1 1 calc R U
C15 C -0.11233(14) 1.32493(13) 0.31332(12) 0.0147(3) Uani 1 1 d . .
H15A H -0.1260 1.4014 0.2854 0.018 Uiso 1 1 calc R U
H15B H -0.1272 1.2956 0.2676 0.018 Uiso 1 1 calc R U
C16 C -0.38464(16) 1.28967(15) 0.58306(14) 0.0237(4) Uani 1 1 d . .
H16A H -0.4722 1.3019 0.6076 0.036 Uiso 1 1 calc R U
H16B H -0.3577 1.2182 0.6190 0.036 Uiso 1 1 calc R U
H16C H -0.3475 1.3376 0.5957 0.036 Uiso 1 1 calc R U
C17 C -0.38763(16) 1.44754(13) 0.37380(15) 0.0225(4) Uani 1 1 d . .
H17A H -0.4755 1.4598 0.3933 0.034 Uiso 1 1 calc R U
H17B H -0.3547 1.4950 0.3905 0.034 Uiso 1 1 calc R U
H17C H -0.3577 1.4595 0.3005 0.034 Uiso 1 1 calc R U
C18 C -0.35360(18) 1.10633(14) 0.46403(17) 0.0308(5) Uani 1 1 d . .
H18A H -0.3677 1.0902 0.5372 0.046 Uiso 1 1 calc R U
H18B H -0.3915 1.0579 0.4528 0.046 Uiso 1 1 calc R U
H18C H -0.2670 1.0999 0.4314 0.046 Uiso 1 1 calc R U
C19 C -0.40779(15) 1.21760(13) 0.41818(14) 0.0179(4) Uani 1 1 d . .
C20 C -0.54441(16) 1.22494(15) 0.46840(16) 0.0262(4) Uani 1 1 d . .
H20A H -0.5599 1.2087 0.5417 0.039 Uiso 1 1 calc R U
H20B H -0.5805 1.2953 0.4391 0.039 Uiso 1 1 calc R U
H20C H -0.5796 1.1755 0.4562 0.039 Uiso 1 1 calc R U
C21 C -0.38596(18) 1.24331(16) 0.30353(15) 0.0280(4) Uani 1 1 d . .
H21A H -0.4206 1.3143 0.2746 0.042 Uiso 1 1 calc R U
H21B H -0.2994 1.2370 0.2707 0.042 Uiso 1 1 calc R U
H21C H -0.4239 1.1950 0.2921 0.042 Uiso 1 1 calc R U
C22 C 1.31586(14) 0.52872(13) 0.21889(13) 0.0146(3) Uani 1 1 d . .
C23 C 1.40269(14) 0.56043(13) 0.11247(13) 0.0156(3) Uani 1 1 d . .
H23A H 1.4145 0.5065 0.0803 0.019 Uiso 1 1 calc R U
C24 C 1.34203(14) 0.66319(13) 0.05243(12) 0.0161(3) Uani 1 1 d . .
H24A H 1.4020 0.7132 0.0061 0.019 Uiso 1 1 calc R U
C25 C 1.26663(15) 0.64585(14) -0.00520(13) 0.0199(4) Uani 1 1 d . .
H25A H 1.2449 0.7117 -0.0556 0.024 Uiso 1 1 calc R U
H25B H 1.3108 0.5957 -0.0407 0.024 Uiso 1 1 calc R U
C26 C 1.21946(14) 0.61440(12) 0.22917(12) 0.0142(3) Uani 1 1 d . .
H26A H 1.1896 0.6275 0.2956 0.017 Uiso 1 1 calc R U
C27 C 1.13730(14) 0.65507(12) 0.15762(12) 0.0133(3) Uani 1 1 d . .
C28 C 1.24684(14) 0.70710(12) 0.13178(12) 0.0147(3) Uani 1 1 d . .
C29 C 1.24644(16) 0.81597(13) 0.12854(15) 0.0214(4) Uani 1 1 d . .
H29A H 1.2444 0.8649 0.0601 0.026 Uiso 1 1 calc R U
H29B H 1.1732 0.8338 0.1784 0.026 Uiso 1 1 calc R U
C30 C 1.35500(17) 0.82754(14) 0.15216(16) 0.0266(4) Uani 1 1 d . .
H30A H 1.3650 0.7866 0.2174 0.032 Uiso 1 1 calc R U
C31 C 1.4362(2) 0.88861(19) 0.0913(2) 0.0632(9) Uani 1 1 d . .
H31A H 1.4297 0.9310 0.0253 0.076 Uiso 1 1 calc R U
H31B H 1.5024 0.8911 0.1125 0.076 Uiso 1 1 calc R U
C32 C 1.52260(15) 0.57357(14) 0.12255(14) 0.0213(4) Uani 1 1 d . .
H32A H 1.5802 0.5940 0.0551 0.032 Uiso 1 1 calc R U
H32B H 1.5098 0.6272 0.1534 0.032 Uiso 1 1 calc R U
H32C H 1.5543 0.5079 0.1656 0.032 Uiso 1 1 calc R U
C33 C 1.15466(14) 0.60287(13) 0.07786(13) 0.0153(3) Uani 1 1 d . .
H33A H 1.1724 0.5264 0.1091 0.018 Uiso 1 1 calc R U
C34 C 1.04883(15) 0.62361(13) 0.03485(13) 0.0166(3) Uani 1 1 d . .
C35 C 0.85827(16) 0.57544(14) 0.06413(15) 0.0238(4) Uani 1 1 d . .
H35A H 0.7972 0.5328 0.1176 0.036 Uiso 1 1 calc R U
H35B H 0.8235 0.6478 0.0433 0.036 Uiso 1 1 calc R U
H35C H 0.8862 0.5511 0.0055 0.036 Uiso 1 1 calc R U
C36 C 1.01391(14) 0.69750(13) 0.20699(13) 0.0160(3) Uani 1 1 d . .
H36A H 0.9607 0.6414 0.2434 0.019 Uiso 1 1 calc R U
H36B H 1.0185 0.7268 0.2568 0.019 Uiso 1 1 calc R U
C37 C 0.80535(16) 0.87744(14) 0.01473(13) 0.0209(4) Uani 1 1 d . .
H37A H 0.7232 0.9106 0.0171 0.031 Uiso 1 1 calc R U
H37B H 0.8625 0.9277 -0.0313 0.031 Uiso 1 1 calc R U
H37C H 0.8194 0.8189 -0.0099 0.031 Uiso 1 1 calc R U
C38 C 0.72040(16) 0.73151(14) 0.23430(14) 0.0232(4) Uani 1 1 d . .
H38A H 0.6376 0.7644 0.2424 0.035 Uiso 1 1 calc R U
H38B H 0.7309 0.6756 0.2068 0.035 Uiso 1 1 calc R U
H38C H 0.7374 0.7030 0.3005 0.035 Uiso 1 1 calc R U
C39 C 0.80248(15) 0.93944(13) 0.19613(14) 0.0193(4) Uani 1 1 d . .
C40 C 0.89204(18) 1.01922(14) 0.12655(15) 0.0274(4) Uani 1 1 d . .
H40B H 0.8818 1.0462 0.0579 0.041 Uiso 1 1 calc R U
H40C H 0.8772 1.0763 0.1533 0.041 Uiso 1 1 calc R U
H40D H 0.9741 0.9860 0.1241 0.041 Uiso 1 1 calc R U
C41 C 0.82109(17) 0.89894(15) 0.30280(14) 0.0256(4) Uani 1 1 d . .
H41B H 0.7648 0.8478 0.3486 0.038 Uiso 1 1 calc R U
H41C H 0.9036 0.8664 0.2993 0.038 Uiso 1 1 calc R U
H41D H 0.8067 0.9567 0.3285 0.038 Uiso 1 1 calc R U
C42 C 0.67349(17) 0.99222(16) 0.20222(18) 0.0332(5) Uani 1 1 d . .
H42B H 0.6609 1.0183 0.1344 0.050 Uiso 1 1 calc R U
H42C H 0.6165 0.9420 0.2485 0.050 Uiso 1 1 calc R U
H42D H 0.6609 1.0500 0.2276 0.050 Uiso 1 1 calc R U

loop_
_atom_site_aniso_label
_atom_site_aniso_U_11
_atom_site_aniso_U_22
_atom_site_aniso_U_33
_atom_site_aniso_U_23
_atom_site_aniso_U_13
_atom_site_aniso_U_12
Si1 0.0103(2) 0.0169(2) 0.0141(2) -0.00484(19) -0.00298(18) -0.00052(17)
Si2 0.0113(2) 0.0154(2) 0.0145(2) -0.00458(19) -0.00392(19) 0.00067(17)
O1 0.0101(5) 0.0238(6) 0.0132(6) -0.0046(5) -0.0017(5) -0.0021(5)
O2 0.0226(6) 0.0230(6) 0.0135(6) -0.0063(5) -0.0028(5) -0.0027(5)
O3 0.0217(6) 0.0172(6) 0.0172(6) -0.0063(5) -0.0028(5) 0.0009(5)
O4 0.0183(6) 0.0222(6) 0.0166(6) -0.0035(5) -0.0005(5) -0.0048(5)
O5 0.0131(6) 0.0167(6) 0.0135(6) -0.0028(5) -0.0038(5) 0.0027(4)
O6 0.0248(7) 0.0238(6) 0.0196(7) -0.0067(5) -0.0123(6) -0.0006(5)
O7 0.0190(6) 0.0218(6) 0.0218(7) -0.0063(5) -0.0097(5) -0.0030(5)
O8 0.0198(6) 0.0182(6) 0.0193(6) -0.0005(5) -0.0081(5) 0.0007(5)
C1 0.0145(8) 0.0156(8) 0.0143(8) -0.0071(7) -0.0021(7) 0.0001(6)
C2 0.0107(8) 0.0191(8) 0.0172(8) -0.0063(7) -0.0039(7) -0.0007(6)
C3 0.0118(8) 0.0170(8) 0.0128(8) -0.0026(7) -0.0041(7) -0.0005(6)
C4 0.0127(8) 0.0200(8) 0.0108(8) -0.0058(7) -0.0020(6) -0.0018(6)
C5 0.0127(8) 0.0158(8) 0.0130(8) -0.0044(7) -0.0042(7) -0.0012(6)
C6 0.0101(7) 0.0165(8) 0.0104(8) -0.0045(6) -0.0020(6) -0.0012(6)
C7 0.0119(8) 0.0183(8) 0.0129(8) -0.0055(7) -0.0020(7) -0.0033(6)
C8 0.0148(8) 0.0233(9) 0.0152(8) -0.0064(7) -0.0057(7) -0.0011(7)
C9 0.0153(8) 0.0192(8) 0.0202(9) -0.0072(7) -0.0038(7) -0.0036(7)
C10 0.0199(9) 0.0250(9) 0.0192(9) -0.0107(8) -0.0030(8) -0.0046(7)
C11 0.0269(10) 0.0242(9) 0.0298(11) -0.0141(9) -0.0062(9) -0.0004(8)
C12 0.0147(9) 0.0249(9) 0.0273(10) -0.0072(8) -0.0009(8) 0.0024(7)
C13 0.0137(8) 0.0172(8) 0.0160(8) -0.0067(7) -0.0036(7) -0.0047(6)
C14 0.0237(9) 0.0207(9) 0.0226(10) -0.0103(8) -0.0029(8) 0.0007(7)
C15 0.0109(8) 0.0191(8) 0.0120(8) -0.0032(7) -0.0030(6) -0.0016(6)
C16 0.0196(9) 0.0327(10) 0.0176(9) -0.0088(8) -0.0026(8) -0.0033(8)
C17 0.0206(9) 0.0211(9) 0.0266(10) -0.0072(8) -0.0100(8) 0.0002(7)
C18 0.0271(10) 0.0204(9) 0.0473(13) -0.0103(9) -0.0149(10) -0.0020(8)
C19 0.0128(8) 0.0187(8) 0.0221(9) -0.0063(7) -0.0052(7) -0.0020(6)
C20 0.0152(9) 0.0317(10) 0.0314(11) -0.0098(9) -0.0049(8) -0.0056(8)
C21 0.0264(10) 0.0362(11) 0.0295(11) -0.0172(9) -0.0066(9) -0.0095(8)
C22 0.0128(8) 0.0175(8) 0.0153(8) -0.0061(7) -0.0052(7) -0.0019(6)
C23 0.0127(8) 0.0187(8) 0.0147(8) -0.0071(7) -0.0034(7) 0.0018(6)
C24 0.0128(8) 0.0203(8) 0.0118(8) -0.0022(7) -0.0026(7) -0.0022(6)
C25 0.0166(8) 0.0301(10) 0.0132(8) -0.0096(8) -0.0044(7) 0.0021(7)
C26 0.0144(8) 0.0162(8) 0.0111(8) -0.0040(7) -0.0047(7) 0.0010(6)
C27 0.0122(8) 0.0154(8) 0.0118(8) -0.0047(7) -0.0045(6) 0.0019(6)
C28 0.0152(8) 0.0148(8) 0.0138(8) -0.0037(7) -0.0061(7) 0.0006(6)
C29 0.0237(9) 0.0162(8) 0.0277(10) -0.0066(8) -0.0135(8) -0.0001(7)
C30 0.0312(10) 0.0191(9) 0.0362(11) -0.0093(8) -0.0191(9) -0.0001(8)
C31 0.0548(16) 0.0448(15) 0.083(2) 0.0248(14) -0.0487(16) -0.0289(13)
C32 0.0120(8) 0.0276(9) 0.0198(9) -0.0056(8) -0.0031(7) 0.0006(7)
C33 0.0162(8) 0.0155(8) 0.0158(8) -0.0068(7) -0.0071(7) 0.0024(6)
C34 0.0175(8) 0.0165(8) 0.0192(9) -0.0097(7) -0.0081(7) 0.0032(6)
C35 0.0202(9) 0.0266(9) 0.0317(11) -0.0112(8) -0.0144(8) -0.0022(7)
C36 0.0136(8) 0.0179(8) 0.0130(8) -0.0026(7) -0.0052(7) 0.0031(6)
C37 0.0204(9) 0.0217(9) 0.0203(9) -0.0049(8) -0.0091(8) 0.0001(7)
C38 0.0192(9) 0.0246(9) 0.0232(10) -0.0048(8) -0.0050(8) -0.0045(7)
C39 0.0146(8) 0.0229(9) 0.0212(9) -0.0105(8) -0.0052(7) 0.0030(7)
C40 0.0337(11) 0.0213(9) 0.0296(11) -0.0094(8) -0.0101(9) -0.0041(8)
C41 0.0254(10) 0.0328(10) 0.0225(10) -0.0155(9) -0.0057(8) -0.0006(8)
C42 0.0249(10) 0.0341(11) 0.0473(13) -0.0261(10) -0.0142(10) 0.0135(8)

loop_
_atom_type_symbol
_atom_type_description
_atom_type_scat_dispersion_real
_atom_type_scat_dispersion_imag
_atom_type_scat_source
C C 0.0033 0.0016 'International Tables Vol C Tables 4.2.6.8 and 6.1.1.4'
H H 0.0000 0.0000 'International Tables Vol C Tables 4.2.6.8 and 6.1.1.4'
O O 0.0106 0.0060 'International Tables Vol C Tables 4.2.6.8 and 6.1.1.4'
Si Si 0.0817 0.0704 'International Tables Vol C Tables 4.2.6.8 and 6.1.1.4'

loop_
_geom_angle_atom_site_label_1
_geom_angle_atom_site_label_2
_geom_angle_atom_site_label_3
_geom_angle
O1 Si1 C16 104.64(7)
O1 Si1 C17 110.47(7)
C16 Si1 C17 110.32(9)
O1 Si1 C19 110.35(7)
C16 Si1 C19 110.33(8)
C17 Si1 C19 110.58(8)
O5 Si2 C37 104.33(7)
O5 Si2 C38 110.47(7)
C37 Si2 C38 110.65(8)
O5 Si2 C39 110.34(7)
C37 Si2 C39 111.66(8)
C38 Si2 C39 109.32(8)
C15 O1 Si1 126.21(10)
C13 O3 C14 114.94(13)
C36 O5 Si2 125.68(10)
C34 O7 C35 114.87(13)
O4 C1 C4 125.33(15)
O4 C1 C2 125.03(15)
C4 C1 C2 109.47(14)
C1 C2 C12 107.77(14)
C1 C2 C3 105.03(13)
C12 C2 C3 112.79(14)
C8 C3 C2 111.36(13)
C8 C3 C5 103.65(13)
C2 C3 C5 106.24(13)
C1 C4 C5 108.63(13)
C1 C4 C6 119.33(14)
C5 C4 C6 58.76(10)
C6 C5 C9 125.13(14)
C6 C5 C4 61.37(10)
C9 C5 C4 123.98(14)
C6 C5 C3 104.78(12)
C9 C5 C3 121.17(14)
C4 C5 C3 105.30(13)
C5 C6 C15 122.12(13)
C5 C6 C4 59.87(10)
C15 C6 C4 113.42(13)
C5 C6 C7 109.23(13)
C15 C6 C7 119.90(14)
C4 C6 C7 118.40(13)
C13 C7 C8 111.20(13)
C13 C7 C6 114.92(13)
C8 C7 C6 103.73(13)
C3 C8 C7 104.81(13)
C10 C9 C5 112.76(14)
C11 C10 C9 124.69(17)
O2 C13 O3 123.01(15)
O2 C13 C7 125.93(15)
O3 C13 C7 110.89(14)
O1 C15 C6 108.68(13)
C21 C19 C18 109.74(16)
C21 C19 C20 108.42(15)
C18 C19 C20 108.50(15)
C21 C19 Si1 111.09(12)
C18 C19 Si1 109.85(12)
C20 C19 Si1 109.19(12)
O8 C22 C26 125.10(15)
O8 C22 C23 124.98(15)
C26 C22 C23 109.67(13)
C22 C23 C32 107.79(13)
C22 C23 C24 105.17(13)
C32 C23 C24 112.54(14)
C25 C24 C23 112.19(14)
C25 C24 C28 102.98(13)
C23 C24 C28 106.82(13)
C33 C25 C24 104.15(13)
C22 C26 C28 108.51(13)
C22 C26 C27 120.13(14)
C28 C26 C27 58.43(10)
C28 C27 C36 122.06(14)
C28 C27 C26 60.15(10)
C36 C27 C26 112.41(13)
C28 C27 C33 108.84(13)
C36 C27 C33 120.35(13)
C26 C27 C33 119.05(13)
C27 C28 C29 125.32(14)
C27 C28 C26 61.42(10)
C29 C28 C26 124.49(14)
C27 C28 C24 104.70(13)
C29 C28 C24 120.75(14)
C26 C28 C24 105.32(13)
C30 C29 C28 111.63(14)
C31 C30 C29 125.6(2)
C34 C33 C25 111.31(14)
C34 C33 C27 114.93(13)
C25 C33 C27 103.64(13)
O6 C34 O7 123.11(15)
O6 C34 C33 125.51(16)
O7 C34 C33 111.22(14)
O5 C36 C27 108.60(13)
C41 C39 C40 108.00(15)
C41 C39 C42 108.98(15)
C40 C39 C42 109.51(15)
C41 C39 Si2 110.88(12)
C40 C39 Si2 110.51(12)
C42 C39 Si2 108.94(12)

loop_
_geom_bond_atom_site_label_1
_geom_bond_atom_site_label_2
_geom_bond_distance
Si1 O1 1.6548(12)
Si1 C16 1.8597(18)
Si1 C17 1.8643(18)
Si1 C19 1.8903(17)
Si2 O5 1.6539(12)
Si2 C37 1.8649(18)
Si2 C38 1.8729(18)
Si2 C39 1.8882(18)
O1 C15 1.4272(19)
O2 C13 1.202(2)
O3 C13 1.354(2)
O3 C14 1.444(2)
O4 C1 1.215(2)
O5 C36 1.4301(19)
O6 C34 1.208(2)
O7 C34 1.352(2)
O7 C35 1.4467(19)
O8 C22 1.2184(19)
C1 C4 1.487(2)
C1 C2 1.518(2)
C2 C12 1.543(2)
C2 C3 1.549(2)
C3 C8 1.531(2)
C3 C5 1.549(2)
C4 C5 1.520(2)
C4 C6 1.542(2)
C5 C6 1.502(2)
C5 C9 1.517(2)
C6 C15 1.507(2)
C6 C7 1.547(2)
C7 C13 1.521(2)
C7 C8 1.535(2)
C9 C10 1.498(2)
C10 C11 1.320(3)
C18 C19 1.537(2)
C19 C21 1.535(3)
C19 C20 1.542(2)
C22 C26 1.483(2)
C22 C23 1.526(2)
C23 C32 1.537(2)
C23 C24 1.546(2)
C24 C25 1.533(2)
C24 C28 1.546(2)
C25 C33 1.531(2)
C26 C28 1.526(2)
C26 C27 1.545(2)
C27 C28 1.499(2)
C27 C36 1.506(2)
C27 C33 1.547(2)
C28 C29 1.509(2)
C29 C30 1.499(2)
C30 C31 1.295(3)
C33 C34 1.518(2)
C39 C41 1.536(2)
C39 C40 1.538(3)
C39 C42 1.538(2)
